data_4343003
loop_
_publ_author_name
'Chen, Lijuan'
'Li, Wenyi'
'Yuan, Dan'
'Zhang, Yong'
'Shen, Qi'
'Yao, Yingming'

_publ_section_title
;
 Syntheses of Mononuclear and Dinuclear Aluminum Complexes Stabilized by
 Phenolato Ligands and Their Applications in the Polymerization of
 \e-Caprolactone: A Comparative Study.
;
_journal_issue 10
_journal_name_full 'Inorganic chemistry'
_journal_page_first 4699
_journal_page_last 4708
_journal_paper_doi 10.1021/acs.inorgchem.5b00022
_journal_volume 54
_journal_year 2015
_chemical_formula_moiety 'C32 H52 Al2 N2 O2, 2(C4 H8 O)'
_chemical_formula_sum 'C40 H68 Al2 N2 O4'
_chemical_formula_weight 694.92
_chemical_name_systematic
; 
 ? 
;
_space_group_IT_number 14
_symmetry_cell_setting monoclinic
_symmetry_Int_Tables_number 14
_symmetry_space_group_name_Hall '-P 2ybc'
_symmetry_space_group_name_H-M 'P 1 21/c 1'
_atom_sites_solution_hydrogens geom
_atom_sites_solution_primary direct
_atom_sites_solution_secondary difmap
_audit_creation_method SHELXL-97
_cell_angle_alpha 90.00
_cell_angle_beta 95.946(3)
_cell_angle_gamma 90.00
_cell_formula_units_Z 2
_cell_length_a 9.5880(11)
_cell_length_b 23.667(3)
_cell_length_c 9.2489(10)
_cell_measurement_reflns_used 7146
_cell_measurement_temperature 223(2)
_cell_measurement_theta_max 27.5
_cell_measurement_theta_min 3.0
_cell_volume 2087.5(4)
_computing_cell_refinement CrystalClear
_computing_data_collection CrystalClear
_computing_data_reduction CrystalStructure
_computing_structure_refinement 'SHELXL-97 (Sheldrick, 1997)'
_computing_structure_solution 'SHELXS-97 (Sheldrick, 1990)'
_diffrn_ambient_temperature 223(2)
_diffrn_detector_area_resol_mean 14.63
_diffrn_measured_fraction_theta_full 0.995
_diffrn_measured_fraction_theta_max 0.995
_diffrn_measurement_device_type 'Rigaku Saturn'
_diffrn_measurement_method \w
_diffrn_radiation_monochromator graphite
_diffrn_radiation_source 'fine-focus sealed tube'
_diffrn_radiation_type MoK\a
_diffrn_radiation_wavelength 0.71075
_diffrn_reflns_av_R_equivalents 0.0305
_diffrn_reflns_av_sigmaI/netI 0.0309
_diffrn_reflns_limit_h_max 11
_diffrn_reflns_limit_h_min -11
_diffrn_reflns_limit_k_max 28
_diffrn_reflns_limit_k_min -25
_diffrn_reflns_limit_l_max 11
_diffrn_reflns_limit_l_min -8
_diffrn_reflns_number 12622
_diffrn_reflns_theta_full 25.50
_diffrn_reflns_theta_max 25.50
_diffrn_reflns_theta_min 3.04
_exptl_absorpt_coefficient_mu 0.108
_exptl_absorpt_correction_T_max 0.953
_exptl_absorpt_correction_T_min 0.730
_exptl_absorpt_correction_type multi-scan
_exptl_absorpt_process_details 'Jacobson, R. (1998) Private communication'
_exptl_crystal_colour colorless
_exptl_crystal_density_diffrn 1.106
_exptl_crystal_density_method 'not measured'
_exptl_crystal_description block
_exptl_crystal_F_000 760
_exptl_crystal_size_max 0.60
_exptl_crystal_size_mid 0.35
_exptl_crystal_size_min 0.35
_refine_diff_density_max 0.498
_refine_diff_density_min -0.386
_refine_diff_density_rms '0.091 =###END'
_refine_ls_extinction_method none
_refine_ls_goodness_of_fit_ref 1.095
_refine_ls_hydrogen_treatment constr
_refine_ls_matrix_type full
_refine_ls_number_parameters 224
_refine_ls_number_reflns 3872
_refine_ls_number_restraints 0
_refine_ls_restrained_S_all 1.095
_refine_ls_R_factor_all 0.0672
_refine_ls_R_factor_gt 0.0553
_refine_ls_shift/su_max 0.000
_refine_ls_shift/su_mean 0.000
_refine_ls_structure_factor_coef Fsqd
_refine_ls_weighting_details 'calc w=1/[\s^2^(Fo^2^)+(0.0757P)^2^+0.6469P] where P=(Fo^2^+2Fc^2^)/3'
_refine_ls_weighting_scheme calc
_refine_ls_wR_factor_gt 0.1414
_refine_ls_wR_factor_ref 0.1495
_reflns_number_gt 3308
_reflns_number_total 3872
_reflns_threshold_expression >2sigma(I)
_cod_data_source_file ic5b00022_si_003.cif
_cod_data_source_block shelxl
_cod_depositor_comments 'Adding full bibliography for 4343003--4343007.cif.'
_cod_original_sg_symbol_H-M 'P 21/c'
_cod_database_code 4343003

loop_
_symmetry_equiv_pos_as_xyz
'x, y, z'
'-x, y+1/2, -z+1/2'
'-x, -y, -z'
'x, -y-1/2, z-1/2'

loop_
_atom_site_label
_atom_site_type_symbol
_atom_site_fract_x
_atom_site_fract_y
_atom_site_fract_z
_atom_site_U_iso_or_equiv
_atom_site_adp_type
_atom_site_occupancy
_atom_site_symmetry_multiplicity
_atom_site_calc_flag
_atom_site_refinement_flags
Al1 Al 0.29559(6) 0.06055(3) 0.29059(7) 0.0353(2) Uani 1 1 d .
O1 O 0.12508(13) 0.07953(6) 0.32584(14) 0.0353(3) Uani 1 1 d .
C19 C 0.3596(3) 0.19904(15) 0.7248(4) 0.0818(9) Uani 1 1 d .
H19A H 0.3146 0.2362 0.7246 0.098 Uiso 1 1 calc R
H19B H 0.3047 0.1743 0.6555 0.098 Uiso 1 1 calc R
N1 N 0.34726(15) 0.01133(6) 0.47361(17) 0.0295(4) Uani 1 1 d .
C1 C 0.08373(18) 0.08831(8) 0.4597(2) 0.0311(4) Uani 1 1 d .
C2 C -0.00453(18) 0.13365(8) 0.4897(2) 0.0328(4) Uani 1 1 d .
C3 C -0.0376(2) 0.13861(8) 0.6319(2) 0.0381(5) Uani 1 1 d .
H3 H -0.0965 0.1685 0.6540 0.046 Uiso 1 1 calc R
C4 C 0.0113(2) 0.10188(9) 0.7440(2) 0.0409(5) Uani 1 1 d .
C5 C 0.09377(19) 0.05698(9) 0.7100(2) 0.0368(5) Uani 1 1 d .
H5 H 0.1266 0.0312 0.7830 0.044 Uiso 1 1 calc R
C6 C 0.12894(18) 0.04931(8) 0.5692(2) 0.0312(4) Uani 1 1 d .
C7 C 0.20727(18) -0.00181(8) 0.5278(2) 0.0328(4) Uani 1 1 d .
H7A H 0.1492 -0.0223 0.4517 0.039 Uiso 1 1 calc R
H7B H 0.2228 -0.0268 0.6125 0.039 Uiso 1 1 calc R
C8 C 0.41132(19) -0.04431(8) 0.4416(2) 0.0332(4) Uani 1 1 d .
H8A H 0.3550 -0.0622 0.3597 0.040 Uiso 1 1 calc R
H8B H 0.4100 -0.0691 0.5264 0.040 Uiso 1 1 calc R
C9 C 0.56087(18) -0.03796(8) 0.4051(2) 0.0323(4) Uani 1 1 d .
H9A H 0.5983 -0.0753 0.3842 0.039 Uiso 1 1 calc R
H9B H 0.5617 -0.0147 0.3175 0.039 Uiso 1 1 calc R
C10 C -0.0602(2) 0.17564(9) 0.3712(2) 0.0397(5) Uani 1 1 d .
C11 C -0.1578(3) 0.21996(11) 0.4269(3) 0.0585(7) Uani 1 1 d .
H11A H -0.2356 0.2012 0.4661 0.088 Uiso 1 1 calc R
H11B H -0.1934 0.2444 0.3473 0.088 Uiso 1 1 calc R
H11C H -0.1063 0.2423 0.5024 0.088 Uiso 1 1 calc R
C12 C -0.1453(2) 0.14393(10) 0.2465(2) 0.0460(5) Uani 1 1 d .
H12A H -0.2283 0.1276 0.2815 0.069 Uiso 1 1 calc R
H12B H -0.0882 0.1141 0.2113 0.069 Uiso 1 1 calc R
H12C H -0.1729 0.1701 0.1679 0.069 Uiso 1 1 calc R
C13 C 0.0634(2) 0.20681(11) 0.3143(3) 0.0593(7) Uani 1 1 d .
H13A H 0.0280 0.2354 0.2448 0.089 Uiso 1 1 calc R
H13B H 0.1207 0.1801 0.2673 0.089 Uiso 1 1 calc R
H13C H 0.1195 0.2247 0.3949 0.089 Uiso 1 1 calc R
C14 C -0.0236(3) 0.11238(12) 0.8977(3) 0.0571(6) Uani 1 1 d .
H14A H -0.0093 0.0779 0.9540 0.086 Uiso 1 1 calc R
H14B H -0.1207 0.1241 0.8956 0.086 Uiso 1 1 calc R
H14C H 0.0369 0.1418 0.9420 0.086 Uiso 1 1 calc R
C15 C 0.4160(2) 0.12740(11) 0.2935(3) 0.0592(7) Uani 1 1 d .
H15A H 0.3751 0.1547 0.2232 0.089 Uiso 1 1 calc R
H15B H 0.5082 0.1165 0.2688 0.089 Uiso 1 1 calc R
H15C H 0.4243 0.1441 0.3898 0.089 Uiso 1 1 calc R
C16 C 0.2935(3) 0.01257(12) 0.1186(3) 0.0613(7) Uani 1 1 d .
H16A H 0.2333 -0.0198 0.1291 0.092 Uiso 1 1 calc R
H16B H 0.3880 -0.0003 0.1082 0.092 Uiso 1 1 calc R
H16C H 0.2583 0.0340 0.0331 0.092 Uiso 1 1 calc R
C20 C 0.5083(4) 0.20372(19) 0.6900(5) 0.0994(11) Uani 1 1 d .
H20A H 0.5128 0.1996 0.5852 0.119 Uiso 1 1 calc R
H20B H 0.5471 0.2407 0.7203 0.119 Uiso 1 1 calc R
O2 O 0.5831(3) 0.16118(12) 0.7644(4) 0.1068(9) Uani 1 1 d .
C17 C 0.5262(4) 0.15634(19) 0.8979(5) 0.1051(12) Uani 1 1 d .
H17A H 0.5772 0.1807 0.9710 0.126 Uiso 1 1 calc R
H17B H 0.5331 0.1172 0.9327 0.126 Uiso 1 1 calc R
C18 C 0.3753(4) 0.1741(2) 0.8729(4) 0.0988(11) Uani 1 1 d .
H18A H 0.3130 0.1415 0.8780 0.119 Uiso 1 1 calc R
H18B H 0.3534 0.2020 0.9454 0.119 Uiso 1 1 calc R

loop_
_atom_site_aniso_label
_atom_site_aniso_U_11
_atom_site_aniso_U_22
_atom_site_aniso_U_33
_atom_site_aniso_U_23
_atom_site_aniso_U_13
_atom_site_aniso_U_12
Al1 0.0294(3) 0.0437(4) 0.0334(3) 0.0040(2) 0.0060(2) 0.0058(2)
O1 0.0299(7) 0.0459(8) 0.0306(7) 0.0035(6) 0.0051(5) 0.0073(6)
C19 0.075(2) 0.077(2) 0.093(2) -0.0077(18) 0.0085(17) 0.0178(16)
N1 0.0231(7) 0.0309(8) 0.0345(9) -0.0007(6) 0.0031(6) 0.0022(6)
C1 0.0232(8) 0.0378(10) 0.0322(10) -0.0001(8) 0.0021(7) -0.0004(7)
C2 0.0253(9) 0.0352(10) 0.0376(11) 0.0000(8) 0.0020(8) 0.0004(7)
C3 0.0333(10) 0.0390(11) 0.0423(12) -0.0062(9) 0.0053(8) 0.0036(8)
C4 0.0359(10) 0.0523(12) 0.0349(11) -0.0039(9) 0.0049(8) 0.0007(9)
C5 0.0289(9) 0.0476(12) 0.0331(11) 0.0039(9) 0.0000(8) 0.0024(8)
C6 0.0226(8) 0.0371(10) 0.0337(10) 0.0021(8) 0.0020(7) -0.0002(7)
C7 0.0244(9) 0.0359(10) 0.0380(11) 0.0054(8) 0.0030(8) 0.0000(7)
C8 0.0281(9) 0.0307(9) 0.0402(11) -0.0037(8) 0.0009(8) 0.0008(7)
C9 0.0274(9) 0.0334(10) 0.0355(11) -0.0041(8) 0.0006(8) 0.0029(7)
C10 0.0335(10) 0.0386(11) 0.0469(12) 0.0057(9) 0.0035(9) 0.0051(8)
C11 0.0627(15) 0.0516(14) 0.0604(16) 0.0039(11) 0.0026(12) 0.0244(12)
C12 0.0417(11) 0.0543(13) 0.0408(12) 0.0090(10) -0.0007(9) 0.0078(10)
C13 0.0451(12) 0.0505(14) 0.0820(19) 0.0265(13) 0.0046(12) 0.0003(10)
C14 0.0626(15) 0.0729(17) 0.0369(13) -0.0061(11) 0.0104(11) 0.0102(13)
C15 0.0425(12) 0.0613(15) 0.0738(18) 0.0281(13) 0.0061(12) -0.0020(11)
C16 0.0635(15) 0.0834(18) 0.0364(13) -0.0051(12) 0.0028(11) 0.0252(14)
C20 0.090(2) 0.114(3) 0.099(3) -0.004(2) 0.032(2) 0.013(2)
O2 0.0723(15) 0.117(2) 0.131(2) -0.0404(18) 0.0108(15) 0.0184(14)
C17 0.100(3) 0.115(3) 0.098(3) -0.002(2) 0.000(2) 0.022(2)
C18 0.078(2) 0.135(3) 0.086(3) -0.005(2) 0.0196(19) -0.008(2)

loop_
_atom_type_symbol
_atom_type_description
_atom_type_scat_dispersion_real
_atom_type_scat_dispersion_imag
_atom_type_scat_source
C C 0.0033 0.0016 'International Tables Vol C Tables 4.2.6.8 and 6.1.1.4'
H H 0.0000 0.0000 'International Tables Vol C Tables 4.2.6.8 and 6.1.1.4'
N N 0.0061 0.0033 'International Tables Vol C Tables 4.2.6.8 and 6.1.1.4'
O O 0.0106 0.0060 'International Tables Vol C Tables 4.2.6.8 and 6.1.1.4'
Al Al 0.0645 0.0514 'International Tables Vol C Tables 4.2.6.8 and 6.1.1.4'

loop_
_geom_angle_atom_site_label_1
_geom_angle_atom_site_label_2
_geom_angle_atom_site_label_3
_geom_angle
_geom_angle_site_symmetry_1
O1 Al1 C16 111.63(9) .
O1 Al1 C15 110.44(10) .
C16 Al1 C15 115.93(13) .
O1 Al1 N1 98.07(6) .
C16 Al1 N1 108.66(9) .
C15 Al1 N1 110.64(9) .
C1 O1 Al1 125.07(11) .
C18 C19 C20 102.7(3) .
C18 C19 H19A 111.2 .
C20 C19 H19A 111.2 .
C18 C19 H19B 111.2 .
C20 C19 H19B 111.2 .
H19A C19 H19B 109.1 .
C9 N1 C8 107.34(13) 3_656
C9 N1 C7 108.22(14) 3_656
C8 N1 C7 106.33(14) .
C9 N1 Al1 116.69(11) 3_656
C8 N1 Al1 113.69(12) .
C7 N1 Al1 103.94(10) .
O1 C1 C6 117.41(16) .
O1 C1 C2 122.33(17) .
C6 C1 C2 120.23(18) .
C3 C2 C1 116.81(18) .
C3 C2 C10 121.67(17) .
C1 C2 C10 121.52(18) .
C2 C3 C4 123.92(18) .
C2 C3 H3 118.0 .
C4 C3 H3 118.0 .
C5 C4 C3 117.78(19) .
C5 C4 C14 121.9(2) .
C3 C4 C14 120.3(2) .
C4 C5 C6 120.97(18) .
C4 C5 H5 119.5 .
C6 C5 H5 119.5 .
C5 C6 C1 120.18(17) .
C5 C6 C7 121.51(17) .
C1 C6 C7 118.20(17) .
C6 C7 N1 113.90(15) .
C6 C7 H7A 108.8 .
N1 C7 H7A 108.8 .
C6 C7 H7B 108.8 .
N1 C7 H7B 108.8 .
H7A C7 H7B 107.7 .
N1 C8 C9 111.99(15) .
N1 C8 H8A 109.2 .
C9 C8 H8A 109.2 .
N1 C8 H8B 109.2 .
C9 C8 H8B 109.2 .
H8A C8 H8B 107.9 .
N1 C9 C8 111.92(15) 3_656
N1 C9 H9A 109.2 3_656
C8 C9 H9A 109.2 .
N1 C9 H9B 109.2 3_656
C8 C9 H9B 109.2 .
H9A C9 H9B 107.9 .
C11 C10 C13 107.87(19) .
C11 C10 C2 112.53(18) .
C13 C10 C2 109.42(16) .
C11 C10 C12 106.97(17) .
C13 C10 C12 110.2(2) .
C2 C10 C12 109.76(16) .
C10 C11 H11A 109.5 .
C10 C11 H11B 109.5 .
H11A C11 H11B 109.5 .
C10 C11 H11C 109.5 .
H11A C11 H11C 109.5 .
H11B C11 H11C 109.5 .
C10 C12 H12A 109.5 .
C10 C12 H12B 109.5 .
H12A C12 H12B 109.5 .
C10 C12 H12C 109.5 .
H12A C12 H12C 109.5 .
H12B C12 H12C 109.5 .
C10 C13 H13A 109.5 .
C10 C13 H13B 109.5 .
H13A C13 H13B 109.5 .
C10 C13 H13C 109.5 .
H13A C13 H13C 109.5 .
H13B C13 H13C 109.5 .
C4 C14 H14A 109.5 .
C4 C14 H14B 109.5 .
H14A C14 H14B 109.5 .
C4 C14 H14C 109.5 .
H14A C14 H14C 109.5 .
H14B C14 H14C 109.5 .
Al1 C15 H15A 109.5 .
Al1 C15 H15B 109.5 .
H15A C15 H15B 109.5 .
Al1 C15 H15C 109.5 .
H15A C15 H15C 109.5 .
H15B C15 H15C 109.5 .
Al1 C16 H16A 109.5 .
Al1 C16 H16B 109.5 .
H16A C16 H16B 109.5 .
Al1 C16 H16C 109.5 .
H16A C16 H16C 109.5 .
H16B C16 H16C 109.5 .
O2 C20 C19 107.2(3) .
O2 C20 H20A 110.3 .
C19 C20 H20A 110.3 .
O2 C20 H20B 110.3 .
C19 C20 H20B 110.3 .
H20A C20 H20B 108.5 .
C20 O2 C17 105.6(3) .
O2 C17 C18 107.3(3) .
O2 C17 H17A 110.3 .
C18 C17 H17A 110.3 .
O2 C17 H17B 110.3 .
C18 C17 H17B 110.3 .
H17A C17 H17B 108.5 .
C19 C18 C17 104.9(3) .
C19 C18 H18A 110.8 .
C17 C18 H18A 110.8 .
C19 C18 H18B 110.8 .
C17 C18 H18B 110.8 .
H18A C18 H18B 108.8 .

loop_
_geom_bond_atom_site_label_1
_geom_bond_atom_site_label_2
_geom_bond_distance
_geom_bond_site_symmetry_2
Al1 O1 1.7583(14) .
Al1 C16 1.953(3) .
Al1 C15 1.957(2) .
Al1 N1 2.0722(16) .
O1 C1 1.354(2) .
C19 C18 1.484(5) .
C19 C20 1.497(4) .
C19 H19A 0.9800 .
C19 H19B 0.9800 .
N1 C9 1.492(2) 3_656
N1 C8 1.495(2) .
N1 C7 1.513(2) .
C1 C6 1.406(3) .
C1 C2 1.412(3) .
C2 C3 1.389(3) .
C2 C10 1.534(3) .
C3 C4 1.397(3) .
C3 H3 0.9400 .
C4 C5 1.380(3) .
C4 C14 1.514(3) .
C5 C6 1.390(3) .
C5 H5 0.9400 .
C6 C7 1.495(3) .
C7 H7A 0.9800 .
C7 H7B 0.9800 .
C8 C9 1.514(3) .
C8 H8A 0.9800 .
C8 H8B 0.9800 .
C9 N1 1.492(2) 3_656
C9 H9A 0.9800 .
C9 H9B 0.9800 .
C10 C11 1.530(3) .
C10 C13 1.534(3) .
C10 C12 1.537(3) .
C11 H11A 0.9700 .
C11 H11B 0.9700 .
C11 H11C 0.9700 .
C12 H12A 0.9700 .
C12 H12B 0.9700 .
C12 H12C 0.9700 .
C13 H13A 0.9700 .
C13 H13B 0.9700 .
C13 H13C 0.9700 .
C14 H14A 0.9700 .
C14 H14B 0.9700 .
C14 H14C 0.9700 .
C15 H15A 0.9700 .
C15 H15B 0.9700 .
C15 H15C 0.9700 .
C16 H16A 0.9700 .
C16 H16B 0.9700 .
C16 H16C 0.9700 .
C20 O2 1.378(5) .
C20 H20A 0.9800 .
C20 H20B 0.9800 .
O2 C17 1.405(5) .
C17 C18 1.501(5) .
C17 H17A 0.9800 .
C17 H17B 0.9800 .
C18 H18A 0.9800 .
C18 H18B 0.9800 .

loop_
_geom_torsion_atom_site_label_1
_geom_torsion_atom_site_label_2
_geom_torsion_atom_site_label_3
_geom_torsion_atom_site_label_4
_geom_torsion
_geom_torsion_site_symmetry_1
_geom_torsion_site_symmetry_4
C16 Al1 O1 C1 147.65(16) . .
C15 Al1 O1 C1 -81.82(17) . .
N1 Al1 O1 C1 33.84(15) . .
O1 Al1 N1 C9 -101.57(12) . 3_656
C16 Al1 N1 C9 142.27(14) . 3_656
C15 Al1 N1 C9 13.92(16) . 3_656
O1 Al1 N1 C8 132.64(12) . .
C16 Al1 N1 C8 16.48(15) . .
C15 Al1 N1 C8 -111.87(14) . .
O1 Al1 N1 C7 17.46(12) . .
C16 Al1 N1 C7 -98.69(14) . .
C15 Al1 N1 C7 132.96(13) . .
Al1 O1 C1 C6 -44.1(2) . .
Al1 O1 C1 C2 137.67(15) . .
O1 C1 C2 C3 -179.01(16) . .
C6 C1 C2 C3 2.8(3) . .
O1 C1 C2 C10 0.5(3) . .
C6 C1 C2 C10 -177.66(16) . .
C1 C2 C3 C4 0.2(3) . .
C10 C2 C3 C4 -179.37(18) . .
C2 C3 C4 C5 -2.2(3) . .
C2 C3 C4 C14 176.6(2) . .
C3 C4 C5 C6 1.2(3) . .
C14 C4 C5 C6 -177.6(2) . .
C4 C5 C6 C1 1.7(3) . .
C4 C5 C6 C7 -174.48(17) . .
O1 C1 C6 C5 177.95(16) . .
C2 C1 C6 C5 -3.8(3) . .
O1 C1 C6 C7 -5.7(2) . .
C2 C1 C6 C7 172.54(16) . .
C5 C6 C7 N1 -119.29(19) . .
C1 C6 C7 N1 64.5(2) . .
C9 N1 C7 C6 63.46(19) 3_656 .
C8 N1 C7 C6 178.52(15) . .
Al1 N1 C7 C6 -61.21(16) . .
C9 N1 C8 C9 -56.8(2) 3_656 .
C7 N1 C8 C9 -172.43(15) . .
Al1 N1 C8 C9 73.82(16) . .
N1 C8 C9 N1 59.4(2) . 3_656
C3 C2 C10 C11 -2.5(3) . .
C1 C2 C10 C11 177.98(19) . .
C3 C2 C10 C13 117.4(2) . .
C1 C2 C10 C13 -62.1(3) . .
C3 C2 C10 C12 -121.5(2) . .
C1 C2 C10 C12 59.0(2) . .
C18 C19 C20 O2 29.1(4) . .
C19 C20 O2 C17 -36.5(4) . .
C20 O2 C17 C18 29.0(4) . .
C20 C19 C18 C17 -10.7(4) . .
O2 C17 C18 C19 -10.2(5) . .
